data_4001715
loop_
_publ_author_name
'Ramasamy, Karthik'
'Kuznetsov, Vladimir L.'
'Gopal, Kandasamy'
'Malik, Mohammad A.'
'Raftery, James'
'Edwards, Peter P.'
'O'Brien, Paul'

_publ_section_title
;
 Organotin Dithiocarbamates: Single-Source Precursors for Tin Sulfide Thin
 Films by Aerosol-Assisted Chemical Vapor Deposition (AACVD)
;
_journal_coden_ASTM CMATEX
_journal_issue 3
_journal_name_full 'Chemistry of Materials'
_journal_page_first 266
_journal_page_last 276
_journal_paper_doi 10.1021/cm301660n
_journal_volume 25
_journal_year 2013
_chemical_formula_sum 'C26 H51 N2 S4 Sn'
_chemical_formula_weight 638.62
_space_group_IT_number 14
_symmetry_cell_setting monoclinic
_symmetry_space_group_name_Hall '-P 2yn'
_symmetry_space_group_name_H-M 'P 1 21/n 1'
_atom_sites_solution_hydrogens geom
_atom_sites_solution_primary direct
_atom_sites_solution_secondary difmap
_audit_creation_method SHELXL-97
_cell_angle_alpha 90.000(5)
_cell_angle_beta 91.270(5)
_cell_angle_gamma 90.000(5)
_cell_formula_units_Z 8
_cell_length_a 20.345(5)
_cell_length_b 9.597(5)
_cell_length_c 34.350(5)
_cell_measurement_reflns_used 9398
_cell_measurement_temperature 100(2)
_cell_measurement_theta_max 28.3892
_cell_measurement_theta_min 2.6203
_cell_volume 6705(4)
_computing_cell_refinement
;
CrysAlisPro, Oxford Diffraction Ltd.,
Version 1.171.33.31 (release 08-01-2009 CrysAlis171 .NET)
(compiled Jan  8 2009,16:24:04)
;
_computing_data_collection
;
CrysAlisPro, Oxford Diffraction Ltd.,
Version 1.171.33.31 (release 08-01-2009 CrysAlis171 .NET)
(compiled Jan  8 2009,16:24:04)
;
_computing_data_reduction
;
CrysAlisPro, Oxford Diffraction Ltd.,
Version 1.171.33.31 (release 08-01-2009 CrysAlis171 .NET)
(compiled Jan  8 2009,16:24:04)
;
_computing_molecular_graphics 'SHELXTL Version 6.10, Bruker AXS, 2000'
_computing_publication_material 'SHELXTL Version 6.10, Bruker AXS, 2000'
_computing_structure_refinement 'SHELXTL Version 6.10, Bruker AXS, 2000'
_computing_structure_solution 'SIR97 (Giacovazzo et al, 1997)'
_diffrn_ambient_temperature 100(2)
_diffrn_detector_area_resol_mean 8.3367
_diffrn_measured_fraction_theta_full 0.872
_diffrn_measured_fraction_theta_max 0.872
_diffrn_measurement_device_type
;
Goniometer KM4/Xcalibur, detector: Sapphire2 (large Be window)
;
_diffrn_measurement_method '\w scans'
_diffrn_radiation_monochromator graphite
_diffrn_radiation_source 'Enhance (Mo) X-ray Source'
_diffrn_radiation_type MoK\a
_diffrn_radiation_wavelength 0.71073
_diffrn_reflns_av_R_equivalents 0.0286
_diffrn_reflns_av_sigmaI/netI 0.0478
_diffrn_reflns_limit_h_max 25
_diffrn_reflns_limit_h_min -22
_diffrn_reflns_limit_k_max 11
_diffrn_reflns_limit_k_min -6
_diffrn_reflns_limit_l_max 24
_diffrn_reflns_limit_l_min -45
_diffrn_reflns_number 28488
_diffrn_reflns_theta_full 28.48
_diffrn_reflns_theta_max 28.48
_diffrn_reflns_theta_min 2.62
_exptl_absorpt_coefficient_mu 1.027
_exptl_absorpt_correction_type none
_exptl_crystal_colour colourless
_exptl_crystal_density_diffrn 1.265
_exptl_crystal_density_method 'not measured'
_exptl_crystal_description block
_exptl_crystal_F_000 2680
_exptl_crystal_size_max 0.3
_exptl_crystal_size_mid 0.3
_exptl_crystal_size_min 0.2
_refine_diff_density_max 1.533
_refine_diff_density_min -1.168
_refine_diff_density_rms 0.120
_refine_ls_extinction_method none
_refine_ls_goodness_of_fit_ref 1.016
_refine_ls_hydrogen_treatment mixed
_refine_ls_matrix_type full
_refine_ls_number_parameters 607
_refine_ls_number_reflns 14787
_refine_ls_number_restraints 0
_refine_ls_restrained_S_all 1.016
_refine_ls_R_factor_all 0.0482
_refine_ls_R_factor_gt 0.0318
_refine_ls_shift/su_max 0.024
_refine_ls_shift/su_mean 0.001
_refine_ls_structure_factor_coef Fsqd
_refine_ls_weighting_details 'calc w=1/[\s^2^(Fo^2^)+(0.0525P)^2^+0.0000P] where P=(Fo^2^+2Fc^2^)/3'
_refine_ls_weighting_scheme calc
_refine_ls_wR_factor_gt 0.0755
_refine_ls_wR_factor_ref 0.0927
_reflns_number_gt 11033
_reflns_number_total 14787
_reflns_threshold_expression >2sigma(I)
_cod_data_source_file cm301660n_si_003.cif
_cod_data_source_block orepw1418
_cod_depositor_comments
;
The following automatic conversions were performed:

'_symmetry_cell_setting' value 'Monoclinic' changed to 'monoclinic'
according to /home/saulius/struct/CIF-dictionaries/cif_core.dic
dictionary named 'cif_core.dic' version 2.4.2 from 2011-04-26.

Automatic conversion script
Id: cif_fix_values 1891 2012-01-12 08:04:46Z andrius 

 Updated bibliographic information.

 Antanas Vaitkus,
 2019-09-24
;
_cod_original_sg_symbol_H-M P2(1)/n
_cod_database_code 4001715

loop_
_symmetry_equiv_pos_as_xyz
'x, y, z'
'-x+1/2, y+1/2, -z+1/2'
'-x, -y, -z'
'x-1/2, -y-1/2, z-1/2'

loop_
_atom_site_label
_atom_site_type_symbol
_atom_site_fract_x
_atom_site_fract_y
_atom_site_fract_z
_atom_site_U_iso_or_equiv
_atom_site_adp_type
_atom_site_occupancy
_atom_site_symmetry_multiplicity
_atom_site_calc_flag
_atom_site_refinement_flags
Sn1 Sn 0.701675(10) 0.92336(2) 0.107545(6) 0.01392(6) Uani 1 1 d .
Sn2 Sn 0.815511(10) 0.24081(2) 0.890773(6) 0.01295(6) Uani 1 1 d .
S1 S 0.77960(4) 0.96053(9) 0.05299(2) 0.01778(17) Uani 1 1 d .
S2 S 0.66278(4) 0.78176(9) 0.03631(2) 0.01770(17) Uani 1 1 d .
S3 S 0.77533(4) 1.10039(9) 0.14092(2) 0.01654(16) Uani 1 1 d .
S4 S 0.67445(4) 0.98094(9) 0.19236(2) 0.01885(17) Uani 1 1 d .
S5 S 0.74384(4) 0.06213(8) 0.85676(2) 0.01596(16) Uani 1 1 d .
S6 S 0.84586(4) 0.17766(9) 0.80513(2) 0.01804(17) Uani 1 1 d .
S7 S 0.73490(4) 0.20413(9) 0.94413(2) 0.01661(16) Uani 1 1 d .
S8 S 0.84777(4) 0.39254(8) 0.96066(2) 0.01600(16) Uani 1 1 d .
N1 N 0.76077(12) 0.8193(3) -0.01258(7) 0.0136(5) Uani 1 1 d .
N2 N 0.75932(13) 1.1802(3) 0.21351(7) 0.0175(6) Uani 1 1 d .
N3 N 0.75778(12) -0.0165(3) 0.78429(7) 0.0149(5) Uani 1 1 d .
N4 N 0.75031(13) 0.3488(3) 1.00948(7) 0.0154(5) Uani 1 1 d .
C1 C 0.73529(15) 0.8491(3) 0.02160(8) 0.0133(6) Uani 1 1 d .
C2 C 0.82376(15) 0.8757(3) -0.02496(8) 0.0157(6) Uani 1 1 d .
H2A H 0.8298 0.9682 -0.0141 0.019 Uiso 1 1 calc R
H2B H 0.8232 0.8840 -0.0531 0.019 Uiso 1 1 calc R
C3 C 0.88132(15) 0.7830(3) -0.01197(9) 0.0185(7) Uani 1 1 d .
H3A H 0.8820 0.7755 0.0162 0.022 Uiso 1 1 calc R
H3B H 0.8750 0.6903 -0.0226 0.022 Uiso 1 1 calc R
C4 C 0.94697(16) 0.8399(4) -0.02509(10) 0.0256(8) Uani 1 1 d .
H4A H 0.9464 0.8465 -0.0533 0.031 Uiso 1 1 calc R
H4B H 0.9531 0.9331 -0.0147 0.031 Uiso 1 1 calc R
C5 C 1.00421(18) 0.7488(5) -0.01179(11) 0.0428(11) Uani 1 1 d .
H5A H 1.0044 0.7406 0.0161 0.064 Uiso 1 1 calc R
H5B H 1.0447 0.7901 -0.0198 0.064 Uiso 1 1 calc R
H5C H 0.9997 0.6579 -0.0233 0.064 Uiso 1 1 calc R
C6 C 0.72621(15) 0.7286(3) -0.04072(8) 0.0151(6) Uani 1 1 d .
H6A H 0.6998 0.6613 -0.0269 0.018 Uiso 1 1 calc R
H6B H 0.7580 0.6779 -0.0559 0.018 Uiso 1 1 calc R
C7 C 0.68228(16) 0.8141(3) -0.06772(9) 0.0198(7) Uani 1 1 d .
H7A H 0.6511 0.8655 -0.0523 0.024 Uiso 1 1 calc R
H7B H 0.7090 0.8813 -0.0813 0.024 Uiso 1 1 calc R
C8 C 0.64502(16) 0.7261(4) -0.09727(9) 0.0249(8) Uani 1 1 d .
H8A H 0.6758 0.6656 -0.1103 0.030 Uiso 1 1 calc R
H8B H 0.6252 0.7868 -0.1168 0.030 Uiso 1 1 calc R
C9 C 0.5918(2) 0.6377(5) -0.07968(12) 0.0507(13) Uani 1 1 d .
H9A H 0.6115 0.5593 -0.0665 0.076 Uiso 1 1 calc R
H9B H 0.5624 0.6052 -0.0999 0.076 Uiso 1 1 calc R
H9C H 0.5678 0.6924 -0.0614 0.076 Uiso 1 1 calc R
C10 C 0.73676(15) 1.0943(3) 0.18560(8) 0.0150(6) Uani 1 1 d .
C11 C 0.81304(16) 1.2813(3) 0.20717(9) 0.0197(7) Uani 1 1 d .
H11A H 0.8077 1.3588 0.2250 0.024 Uiso 1 1 calc R
H11B H 0.8084 1.3178 0.1809 0.024 Uiso 1 1 calc R
C12 C 0.88245(19) 1.2238(4) 0.21267(12) 0.0405(11) Uani 1 1 d .
H12A H 0.8875 1.1463 0.1948 0.049 Uiso 1 1 calc R
H12B H 0.9132 1.2956 0.2051 0.049 Uiso 1 1 calc R
C13 C 0.9009(2) 1.1770(5) 0.25113(12) 0.0421(10) Uani 1 1 d .
H13A H 0.8745 1.0966 0.2579 0.051 Uiso 1 1 calc R
H13B H 0.8923 1.2503 0.2698 0.051 Uiso 1 1 calc R
C14 C 0.9743(2) 1.1376(7) 0.25335(16) 0.084(2) Uani 1 1 d .
H14A H 0.9825 1.0630 0.2355 0.126 Uiso 1 1 calc R
H14B H 0.9858 1.1083 0.2793 0.126 Uiso 1 1 calc R
H14C H 1.0004 1.2171 0.2466 0.126 Uiso 1 1 calc R
C15 C 0.72844(17) 1.1863(3) 0.25156(8) 0.0202(7) Uani 1 1 d .
H15A H 0.7606 1.2170 0.2710 0.024 Uiso 1 1 calc R
H15B H 0.7139 1.0937 0.2587 0.024 Uiso 1 1 calc R
C16 C 0.67006(17) 1.2851(4) 0.25114(9) 0.0215(7) Uani 1 1 d .
H16A H 0.6373 1.2513 0.2325 0.026 Uiso 1 1 calc R
H16B H 0.6844 1.3760 0.2424 0.026 Uiso 1 1 calc R
C17 C 0.63841(17) 1.3009(4) 0.29075(9) 0.0228(7) Uani 1 1 d .
H17A H 0.6702 1.3423 0.3087 0.027 Uiso 1 1 calc R
H17B H 0.6016 1.3648 0.2881 0.027 Uiso 1 1 calc R
C18 C 0.61395(19) 1.1647(4) 0.30814(10) 0.0316(9) Uani 1 1 d .
H18A H 0.5839 1.1206 0.2901 0.047 Uiso 1 1 calc R
H18B H 0.5919 1.1838 0.3320 0.047 Uiso 1 1 calc R
H18C H 0.6506 1.1041 0.3133 0.047 Uiso 1 1 calc R
C19 C 0.72235(16) 0.7163(3) 0.12847(9) 0.0192(7) Uani 1 1 d .
H19A H 0.7493 0.6685 0.1098 0.023 Uiso 1 1 calc R
H19B H 0.7474 0.7226 0.1528 0.023 Uiso 1 1 calc R
C20 C 0.66088(17) 0.6309(3) 0.13507(9) 0.0206(7) Uani 1 1 d .
H20A H 0.6348 0.6285 0.1111 0.025 Uiso 1 1 calc R
H20B H 0.6349 0.6766 0.1547 0.025 Uiso 1 1 calc R
C21 C 0.67511(19) 0.4815(4) 0.14810(10) 0.0275(8) Uani 1 1 d .
H21A H 0.7025 0.4368 0.1290 0.033 Uiso 1 1 calc R
H21B H 0.6996 0.4836 0.1727 0.033 Uiso 1 1 calc R
C22 C 0.6140(2) 0.3964(4) 0.15296(11) 0.0377(10) Uani 1 1 d .
H22A H 0.5865 0.4401 0.1717 0.057 Uiso 1 1 calc R
H22B H 0.6257 0.3046 0.1618 0.057 Uiso 1 1 calc R
H22C H 0.5906 0.3899 0.1284 0.057 Uiso 1 1 calc R
C23 C 0.60914(14) 1.0249(3) 0.09944(9) 0.0167(6) Uani 1 1 d .
H23A H 0.6073 1.1061 0.1162 0.020 Uiso 1 1 calc R
H23B H 0.6043 1.0559 0.0727 0.020 Uiso 1 1 calc R
C24 C 0.55344(15) 0.9262(4) 0.10896(9) 0.0199(7) Uani 1 1 d .
H24A H 0.5563 0.8444 0.0925 0.024 Uiso 1 1 calc R
H24B H 0.5588 0.8958 0.1358 0.024 Uiso 1 1 calc R
C25 C 0.48618(17) 0.9906(4) 0.10346(11) 0.0305(8) Uani 1 1 d .
H25A H 0.4803 1.0189 0.0765 0.037 Uiso 1 1 calc R
H25B H 0.4835 1.0734 0.1195 0.037 Uiso 1 1 calc R
C26 C 0.43076(19) 0.8906(5) 0.11406(12) 0.0431(11) Uani 1 1 d .
H26A H 0.4327 0.8091 0.0979 0.065 Uiso 1 1 calc R
H26B H 0.3891 0.9360 0.1100 0.065 Uiso 1 1 calc R
H26C H 0.4357 0.8641 0.1409 0.065 Uiso 1 1 calc R
C27 C 0.78159(14) 0.0685(3) 0.81209(8) 0.0135(6) Uani 1 1 d .
C28 C 0.78484(15) -0.0200(3) 0.74505(8) 0.0165(7) Uani 1 1 d .
H28A H 0.8021 0.0713 0.7387 0.020 Uiso 1 1 calc R
H28B H 0.7499 -0.0415 0.7263 0.020 Uiso 1 1 calc R
C29 C 0.83928(17) -0.1278(4) 0.74177(9) 0.0205(7) Uani 1 1 d .
H29A H 0.8762 -0.0999 0.7583 0.025 Uiso 1 1 calc R
H29B H 0.8234 -0.2166 0.7512 0.025 Uiso 1 1 calc R
C30 C 0.86262(17) -0.1460(4) 0.70058(9) 0.0217(7) Uani 1 1 d .
H30A H 0.8981 -0.2136 0.7006 0.026 Uiso 1 1 calc R
H30B H 0.8268 -0.1831 0.6846 0.026 Uiso 1 1 calc R
C31 C 0.8864(2) -0.0124(5) 0.68256(12) 0.0470(12) Uani 1 1 d .
H31A H 0.8504 0.0519 0.6800 0.070 Uiso 1 1 calc R
H31B H 0.9036 -0.0317 0.6573 0.070 Uiso 1 1 calc R
H31C H 0.9203 0.0277 0.6989 0.070 Uiso 1 1 calc R
C32 C 0.70130(15) -0.1093(3) 0.79012(9) 0.0183(7) Uani 1 1 d .
H32A H 0.7014 -0.1400 0.8170 0.022 Uiso 1 1 calc R
H32B H 0.7056 -0.1910 0.7738 0.022 Uiso 1 1 calc R
C33 C 0.63674(17) -0.0379(4) 0.78050(10) 0.0257(8) Uani 1 1 d .
H33A H 0.6330 0.0449 0.7965 0.031 Uiso 1 1 calc R
H33B H 0.6364 -0.0087 0.7535 0.031 Uiso 1 1 calc R
C34 C 0.57821(18) -0.1312(5) 0.78713(11) 0.0352(10) Uani 1 1 d .
H34A H 0.5794 -0.1631 0.8139 0.042 Uiso 1 1 calc R
H34B H 0.5813 -0.2124 0.7705 0.042 Uiso 1 1 calc R
C35 C 0.5124(2) -0.0576(6) 0.77878(14) 0.0597(14) Uani 1 1 d .
H35A H 0.5086 0.0219 0.7956 0.090 Uiso 1 1 calc R
H35B H 0.4769 -0.1210 0.7834 0.090 Uiso 1 1 calc R
H35C H 0.5104 -0.0277 0.7521 0.090 Uiso 1 1 calc R
C36 C 0.77657(15) 0.3196(3) 0.97536(8) 0.0133(6) Uani 1 1 d .
C37 C 0.78331(15) 0.4459(3) 1.03663(8) 0.0174(7) Uani 1 1 d .
H37A H 0.7507 0.4899 1.0527 0.021 Uiso 1 1 calc R
H37B H 0.8048 0.5184 1.0219 0.021 Uiso 1 1 calc R
C38 C 0.83401(16) 0.3727(3) 1.06265(9) 0.0190(7) Uani 1 1 d .
H38A H 0.8115 0.3117 1.0805 0.023 Uiso 1 1 calc R
H38B H 0.8619 0.3153 1.0467 0.023 Uiso 1 1 calc R
C39 C 0.87651(18) 0.4745(4) 1.08577(11) 0.0294(8) Uani 1 1 d .
H39A H 0.8979 0.5373 1.0679 0.035 Uiso 1 1 calc R
H39B H 0.8487 0.5300 1.1023 0.035 Uiso 1 1 calc R
C40 C 0.92803(18) 0.4026(4) 1.11063(10) 0.0312(9) Uani 1 1 d .
H40A H 0.9071 0.3407 1.1285 0.047 Uiso 1 1 calc R
H40B H 0.9531 0.4710 1.1250 0.047 Uiso 1 1 calc R
H40C H 0.9567 0.3504 1.0943 0.047 Uiso 1 1 calc R
C41 C 0.68835(15) 0.2870(3) 1.02224(9) 0.0180(7) Uani 1 1 d .
H41A H 0.6897 0.2763 1.0503 0.022 Uiso 1 1 calc R
H41B H 0.6830 0.1953 1.0107 0.022 Uiso 1 1 calc R
C42 C 0.63008(16) 0.3781(4) 1.01034(10) 0.0246(8) Uani 1 1 d .
H42A H 0.6294 0.3893 0.9823 0.030 Uiso 1 1 calc R
H42B H 0.6358 0.4697 1.0219 0.030 Uiso 1 1 calc R
C43 C 0.56415(17) 0.3183(4) 1.02275(11) 0.0296(8) Uani 1 1 d .
H43A H 0.5673 0.2936 1.0501 0.035 Uiso 1 1 calc R
H43B H 0.5307 0.3898 1.0198 0.035 Uiso 1 1 calc R
C44 C 0.5427(2) 0.1913(5) 0.99968(11) 0.0414(11) Uani 1 1 d .
H44A H 0.5419 0.2132 0.9724 0.062 Uiso 1 1 calc R
H44B H 0.4996 0.1635 1.0074 0.062 Uiso 1 1 calc R
H44C H 0.5731 0.1165 1.0046 0.062 Uiso 1 1 calc R
C45 C 0.90610(14) 0.1335(3) 0.90151(9) 0.0150(6) Uani 1 1 d .
H45A H 0.9080 0.1037 0.9285 0.018 Uiso 1 1 calc R
H45B H 0.9069 0.0506 0.8854 0.018 Uiso 1 1 calc R
C46 C 0.96716(15) 0.2213(3) 0.89336(9) 0.0188(7) Uani 1 1 d .
H46A H 0.9661 0.2486 0.8662 0.023 Uiso 1 1 calc R
H46B H 0.9658 0.3056 0.9089 0.023 Uiso 1 1 calc R
C47 C 1.03140(16) 0.1452(4) 0.90233(10) 0.0254(8) Uani 1 1 d .
H47A H 1.0676 0.2099 0.8995 0.030 Uiso 1 1 calc R
H47B H 1.0316 0.1147 0.9293 0.030 Uiso 1 1 calc R
C48 C 1.04254(18) 0.0206(4) 0.87654(12) 0.0381(10) Uani 1 1 d .
H48A H 1.0115 -0.0512 0.8826 0.057 Uiso 1 1 calc R
H48B H 1.0864 -0.0137 0.8808 0.057 Uiso 1 1 calc R
H48C H 1.0368 0.0475 0.8498 0.057 Uiso 1 1 calc R
C49 C 0.79305(15) 0.4429(3) 0.86723(9) 0.0166(6) Uani 1 1 d .
H49A H 0.7690 0.4318 0.8427 0.020 Uiso 1 1 calc R
H49B H 0.7649 0.4922 0.8850 0.020 Uiso 1 1 calc R
C50 C 0.85435(16) 0.5299(3) 0.86041(9) 0.0201(7) Uani 1 1 d .
H50A H 0.8809 0.4836 0.8412 0.024 Uiso 1 1 calc R
H50B H 0.8801 0.5349 0.8845 0.024 Uiso 1 1 calc R
C51 C 0.83922(18) 0.6778(3) 0.84642(10) 0.0242(8) Uani 1 1 d .
H51A H 0.8145 0.6733 0.8220 0.029 Uiso 1 1 calc R
H51B H 0.8119 0.7239 0.8653 0.029 Uiso 1 1 calc R
C52 C 0.9009(2) 0.7635(4) 0.84075(11) 0.0364(10) Uani 1 1 d .
H52A H 0.9254 0.7690 0.8649 0.055 Uiso 1 1 calc R
H52B H 0.8890 0.8556 0.8323 0.055 Uiso 1 1 calc R
H52C H 0.9274 0.7201 0.8214 0.055 Uiso 1 1 calc R

loop_
_atom_site_aniso_label
_atom_site_aniso_U_11
_atom_site_aniso_U_22
_atom_site_aniso_U_33
_atom_site_aniso_U_23
_atom_site_aniso_U_13
_atom_site_aniso_U_12
Sn1 0.01335(10) 0.01653(12) 0.01190(10) -0.00183(8) 0.00058(7) 0.00111(9)
Sn2 0.01331(10) 0.01403(11) 0.01152(10) 0.00007(8) -0.00001(7) -0.00033(8)
S1 0.0157(4) 0.0237(4) 0.0140(4) -0.0070(3) 0.0025(3) -0.0040(3)
S2 0.0153(4) 0.0242(4) 0.0137(4) -0.0035(3) 0.0026(3) -0.0042(3)
S3 0.0163(4) 0.0208(4) 0.0125(4) -0.0045(3) 0.0024(3) -0.0011(3)
S4 0.0248(4) 0.0194(4) 0.0125(4) -0.0007(3) 0.0035(3) -0.0021(3)
S5 0.0172(4) 0.0200(4) 0.0108(4) -0.0025(3) 0.0023(3) -0.0043(3)
S6 0.0214(4) 0.0204(4) 0.0125(4) -0.0006(3) 0.0026(3) -0.0058(3)
S7 0.0172(4) 0.0205(4) 0.0122(4) -0.0035(3) 0.0024(3) -0.0039(3)
S8 0.0152(4) 0.0198(4) 0.0130(4) -0.0028(3) 0.0009(3) -0.0019(3)
N1 0.0141(13) 0.0157(13) 0.0109(12) -0.0024(10) 0.0010(9) -0.0011(11)
N2 0.0241(15) 0.0154(14) 0.0130(13) -0.0032(10) -0.0011(10) 0.0028(12)
N3 0.0174(13) 0.0138(13) 0.0134(13) -0.0012(10) 0.0010(10) -0.0004(11)
N4 0.0181(13) 0.0169(14) 0.0112(12) -0.0019(10) 0.0024(9) -0.0001(11)
C1 0.0149(15) 0.0156(15) 0.0093(14) 0.0004(12) -0.0009(11) 0.0017(12)
C2 0.0163(15) 0.0188(17) 0.0120(15) -0.0016(12) 0.0032(11) -0.0009(13)
C3 0.0188(16) 0.0190(17) 0.0177(16) -0.0013(13) 0.0034(12) 0.0028(13)
C4 0.0184(17) 0.035(2) 0.0232(18) -0.0021(15) 0.0007(13) 0.0018(16)
C5 0.0218(19) 0.072(3) 0.035(2) -0.003(2) 0.0017(15) 0.018(2)
C6 0.0171(15) 0.0183(16) 0.0099(14) -0.0035(12) 0.0008(11) -0.0007(13)
C7 0.0220(17) 0.0207(17) 0.0167(16) 0.0015(13) -0.0026(12) -0.0006(14)
C8 0.0215(17) 0.038(2) 0.0151(16) -0.0056(15) -0.0020(12) 0.0033(16)
C9 0.055(3) 0.065(3) 0.032(2) 0.000(2) -0.0133(19) -0.029(3)
C10 0.0184(15) 0.0137(15) 0.0127(15) 0.0013(12) 0.0002(11) 0.0044(13)
C11 0.0202(16) 0.0190(17) 0.0196(17) -0.0077(13) -0.0042(12) 0.0027(13)
C12 0.029(2) 0.039(2) 0.053(3) -0.024(2) -0.0149(18) 0.0105(18)
C13 0.040(2) 0.044(3) 0.042(3) -0.005(2) 0.0026(18) -0.003(2)
C14 0.041(3) 0.147(6) 0.063(3) -0.040(4) -0.028(2) 0.046(4)
C15 0.0334(19) 0.0179(17) 0.0092(15) -0.0032(12) 0.0004(13) 0.0035(15)
C16 0.0296(19) 0.0201(18) 0.0149(16) 0.0007(13) 0.0013(13) 0.0035(14)
C17 0.0287(19) 0.0236(18) 0.0161(17) -0.0019(14) 0.0015(13) 0.0047(15)
C18 0.036(2) 0.036(2) 0.0236(19) 0.0015(16) 0.0049(15) -0.0069(18)
C19 0.0233(17) 0.0204(17) 0.0139(16) -0.0014(13) -0.0034(12) 0.0079(14)
C20 0.0295(18) 0.0173(17) 0.0148(16) 0.0012(13) -0.0049(13) 0.0020(14)
C21 0.043(2) 0.0179(18) 0.0212(18) -0.0009(14) -0.0019(15) 0.0059(16)
C22 0.061(3) 0.023(2) 0.028(2) 0.0057(16) -0.0072(18) -0.008(2)
C23 0.0142(15) 0.0201(17) 0.0159(16) 0.0013(13) 0.0005(11) 0.0035(13)
C24 0.0184(16) 0.0238(18) 0.0176(16) 0.0009(13) 0.0034(12) 0.0017(14)
C25 0.0215(18) 0.042(2) 0.028(2) 0.0021(17) 0.0016(14) 0.0050(17)
C26 0.0204(19) 0.067(3) 0.042(2) 0.006(2) 0.0069(16) -0.003(2)
C27 0.0135(14) 0.0131(15) 0.0136(15) 0.0000(12) -0.0028(11) 0.0023(12)
C28 0.0225(17) 0.0199(17) 0.0071(14) -0.0020(12) -0.0027(11) 0.0023(14)
C29 0.0269(18) 0.0213(18) 0.0133(16) -0.0002(13) 0.0009(12) 0.0045(14)
C30 0.0241(17) 0.0259(18) 0.0150(16) -0.0044(13) 0.0001(12) 0.0047(15)
C31 0.054(3) 0.049(3) 0.039(2) 0.015(2) 0.024(2) 0.015(2)
C32 0.0218(16) 0.0166(17) 0.0166(16) -0.0058(13) -0.0018(12) -0.0044(13)
C33 0.0226(18) 0.028(2) 0.0264(19) -0.0073(15) -0.0030(13) 0.0000(15)
C34 0.029(2) 0.052(3) 0.0243(19) -0.0095(18) 0.0016(15) -0.0132(19)
C35 0.024(2) 0.100(4) 0.055(3) -0.010(3) -0.0054(19) -0.008(3)
C36 0.0154(15) 0.0134(15) 0.0111(15) 0.0008(12) -0.0023(11) 0.0004(12)
C37 0.0215(16) 0.0182(17) 0.0126(15) -0.0046(12) 0.0031(11) -0.0005(13)
C38 0.0230(17) 0.0212(18) 0.0127(15) -0.0014(13) 0.0012(12) -0.0013(14)
C39 0.0262(19) 0.032(2) 0.030(2) -0.0101(16) -0.0090(15) 0.0025(16)
C40 0.0277(19) 0.043(2) 0.0225(19) -0.0053(17) -0.0054(14) 0.0038(18)
C41 0.0204(16) 0.0180(17) 0.0158(16) 0.0003(12) 0.0064(12) 0.0002(13)
C42 0.0199(17) 0.0233(19) 0.0308(19) 0.0045(15) 0.0047(13) 0.0001(15)
C43 0.0188(18) 0.038(2) 0.032(2) 0.0077(17) 0.0056(14) 0.0001(16)
C44 0.033(2) 0.057(3) 0.033(2) 0.005(2) -0.0012(17) -0.016(2)
C45 0.0144(15) 0.0154(16) 0.0154(15) 0.0017(12) 0.0022(11) -0.0001(12)
C46 0.0185(16) 0.0184(17) 0.0195(16) -0.0008(13) 0.0024(12) -0.0011(13)
C47 0.0149(16) 0.029(2) 0.032(2) -0.0004(15) 0.0014(13) -0.0005(15)
C48 0.0188(19) 0.038(2) 0.058(3) -0.011(2) 0.0129(17) 0.0030(17)
C49 0.0186(16) 0.0151(16) 0.0161(16) 0.0005(12) -0.0035(11) 0.0029(13)
C50 0.0240(17) 0.0190(17) 0.0173(16) 0.0008(13) -0.0032(12) 0.0001(14)
C51 0.033(2) 0.0181(18) 0.0216(18) 0.0030(14) -0.0028(14) -0.0004(15)
C52 0.047(2) 0.025(2) 0.037(2) 0.0101(17) -0.0120(17) -0.0113(19)

loop_
_atom_type_symbol
_atom_type_description
_atom_type_scat_dispersion_real
_atom_type_scat_dispersion_imag
_atom_type_scat_source
C C 0.0033 0.0016 'International Tables Vol C Tables 4.2.6.8 and 6.1.1.4'
H H 0.0000 0.0000 'International Tables Vol C Tables 4.2.6.8 and 6.1.1.4'
N N 0.0061 0.0033 'International Tables Vol C Tables 4.2.6.8 and 6.1.1.4'
S S 0.1246 0.1234 'International Tables Vol C Tables 4.2.6.8 and 6.1.1.4'
Sn Sn -0.6537 1.4246 'International Tables Vol C Tables 4.2.6.8 and 6.1.1.4'

loop_
_geom_angle_atom_site_label_1
_geom_angle_atom_site_label_2
_geom_angle_atom_site_label_3
_geom_angle
C23 Sn1 C19 129.13(12)
C23 Sn1 S1 114.11(8)
C19 Sn1 S1 105.01(9)
C23 Sn1 S3 105.39(9)
C19 Sn1 S3 111.12(9)
S1 Sn1 S3 82.23(3)
C23 Sn1 S2 83.11(9)
C19 Sn1 S2 84.06(9)
S1 Sn1 S2 66.44(3)
S3 Sn1 S2 148.06(2)
C45 Sn2 C49 132.55(12)
C45 Sn2 S7 112.42(8)
C49 Sn2 S7 105.34(9)
C45 Sn2 S5 103.89(9)
C49 Sn2 S5 108.90(9)
S7 Sn2 S5 82.10(3)
C45 Sn2 S8 85.40(9)
C49 Sn2 S8 84.23(9)
S7 Sn2 S8 66.53(3)
S5 Sn2 S8 148.38(2)
C1 S1 Sn1 92.74(10)
C1 S2 Sn1 81.37(10)
C10 S3 Sn1 95.92(11)
C27 S5 Sn2 97.09(10)
C36 S7 Sn2 92.48(10)
C36 S8 Sn2 81.88(10)
C1 N1 C2 122.7(3)
C1 N1 C6 121.3(3)
C2 N1 C6 116.0(2)
C10 N2 C15 121.1(3)
C10 N2 C11 122.8(3)
C15 N2 C11 116.0(2)
C27 N3 C28 122.1(3)
C27 N3 C32 122.9(2)
C28 N3 C32 114.9(2)
C36 N4 C41 122.9(3)
C36 N4 C37 120.4(3)
C41 N4 C37 116.7(2)
N1 C1 S2 122.8(2)
N1 C1 S1 118.1(2)
S2 C1 S1 119.15(17)
N1 C2 C3 111.7(3)
C4 C3 C2 112.1(3)
C5 C4 C3 112.1(3)
N1 C6 C7 110.4(3)
C8 C7 C6 112.8(3)
C7 C8 C9 113.5(3)
N2 C10 S4 123.0(2)
N2 C10 S3 117.2(2)
S4 C10 S3 119.79(17)
N2 C11 C12 115.4(3)
C13 C12 C11 116.7(4)
C12 C13 C14 110.8(4)
N2 C15 C16 111.5(2)
C15 C16 C17 113.5(3)
C18 C17 C16 114.3(3)
C20 C19 Sn1 113.2(2)
C19 C20 C21 113.5(3)
C22 C21 C20 113.0(3)
C24 C23 Sn1 110.4(2)
C25 C24 C23 113.4(3)
C24 C25 C26 112.6(3)
N3 C27 S6 122.9(2)
N3 C27 S5 116.7(2)
S6 C27 S5 120.30(17)
N3 C28 C29 111.8(2)
C30 C29 C28 113.1(3)
C31 C30 C29 113.3(3)
N3 C32 C33 112.0(3)
C34 C33 C32 112.5(3)
C33 C34 C35 112.7(4)
N4 C36 S8 122.6(2)
N4 C36 S7 118.4(2)
S8 C36 S7 118.99(17)
N4 C37 C38 111.9(3)
C39 C38 C37 112.4(3)
C40 C39 C38 112.5(3)
N4 C41 C42 110.9(3)
C41 C42 C43 113.1(3)
C44 C43 C42 113.7(3)
C46 C45 Sn2 113.8(2)
C47 C46 C45 113.3(3)
C48 C47 C46 113.6(3)
C50 C49 Sn2 112.6(2)
C49 C50 C51 113.4(3)
C52 C51 C50 112.5(3)

loop_
_geom_bond_atom_site_label_1
_geom_bond_atom_site_label_2
_geom_bond_distance
Sn1 C23 2.133(3)
Sn1 C19 2.152(3)
Sn1 S1 2.5068(8)
Sn1 S3 2.5239(10)
Sn1 S2 2.8938(9)
Sn2 C45 2.136(3)
Sn2 C49 2.147(3)
Sn2 S7 2.5113(8)
Sn2 S5 2.5212(10)
Sn2 S8 2.8712(9)
S1 C1 1.754(3)
S2 C1 1.698(3)
S3 C10 1.740(3)
S4 C10 1.690(3)
S5 C27 1.732(3)
S6 C27 1.697(3)
S7 C36 1.749(3)
S8 C36 1.696(3)
N1 C1 1.325(4)
N1 C2 1.463(4)
N1 C6 1.469(4)
N2 C10 1.338(4)
N2 C15 1.464(4)
N2 C11 1.481(4)
N3 C27 1.338(4)
N3 C28 1.468(4)
N3 C32 1.471(4)
N4 C36 1.329(4)
N4 C41 1.469(4)
N4 C37 1.470(4)
C2 C3 1.529(4)
C3 C4 1.521(4)
C4 C5 1.519(5)
C6 C7 1.516(4)
C7 C8 1.511(4)
C8 C9 1.512(5)
C11 C12 1.524(5)
C12 C13 1.437(6)
C13 C14 1.542(6)
C15 C16 1.520(5)
C16 C17 1.526(4)
C17 C18 1.525(5)
C19 C20 1.516(5)
C20 C21 1.528(5)
C21 C22 1.501(5)
C23 C24 1.518(4)
C24 C25 1.509(5)
C25 C26 1.530(5)
C28 C29 1.522(4)
C29 C30 1.513(4)
C30 C31 1.508(5)
C32 C33 1.511(5)
C33 C34 1.511(5)
C34 C35 1.536(6)
C37 C38 1.522(4)
C38 C39 1.518(5)
C39 C40 1.505(5)
C41 C42 1.522(4)
C42 C43 1.528(5)
C43 C44 1.512(6)
C45 C46 1.532(4)
C46 C47 1.523(4)
C47 C48 1.508(5)
C49 C50 1.523(4)
C50 C51 1.528(5)
C51 C52 1.516(5)
